data_2230305
loop_
_publ_author_name
'Maggini, Simona'
'White, Peter S.'

_publ_section_title
;
 [\m-1,3-Dioxo-1,3-bis(pyridin-2-yl)propane-2,2-diido-\k^2^<i>N</i>,<i>C</i>^2^:\k^2^<i>C</i>^2^,<i>N</i>']bis[(1,3-diphenylpropane-1,3-dionato-\k^2^<i>O</i>,<i>O</i>')palladium(II)](<i>Pd</i>---<i>Pd</i>)
;
_journal_coeditor_code FF2010
_journal_issue 6
_journal_name_full 'Acta Crystallographica Section E'
_journal_page_first m749
_journal_page_last m750
_journal_paper_doi 10.1107/S1600536811017144
_journal_volume 67
_journal_year 2011
_chemical_formula_iupac '[Pd2 (C13 H8 N2 O2) (C15 H11 O2)2]'
_chemical_formula_moiety 'C43 H30 N2 O6 Pd2'
_chemical_formula_sum 'C43 H30 N2 O6 Pd2'
_chemical_formula_weight 883.49
_chemical_name_systematic
;
[\m-1,3-Dioxo-1,3-bis(pyridin-2-yl)propane-2,2-diido-
\k^2^<i>N</i>,<i>C</i>^2^:\k^2^<i>C</i>^2^,<i>N</i>']bis[(1,3-
diphenylpropane-1,3-dionato-
\k^2^<i>O</i>,<i>O</i>')palladium(II)](<i>Pd</i>---<i>Pd</i>)
;
_space_group_IT_number 14
_symmetry_cell_setting monoclinic
_symmetry_space_group_name_Hall '-P 2yn'
_symmetry_space_group_name_H-M 'P 1 21/n 1'
_atom_sites_solution_hydrogens geom
_atom_sites_solution_primary direct
_atom_sites_solution_secondary difmap
_audit_creation_method 'WinGX routine CIF_UPDATE'
_cell_angle_alpha 90
_cell_angle_beta 96.498(2)
_cell_angle_gamma 90
_cell_formula_units_Z 4
_cell_length_a 15.2535(5)
_cell_length_b 10.6912(4)
_cell_length_c 20.9236(7)
_cell_measurement_reflns_used 9963
_cell_measurement_temperature 100(2)
_cell_measurement_theta_max 68.1951
_cell_measurement_theta_min 4.2533
_cell_volume 3390.3(2)
_computing_cell_refinement 'SAINT (Bruker, 2004)'
_computing_data_collection 'APEX2 (Bruker, 2004)'
_computing_data_reduction 'SAINT (Bruker, 2004)'
_computing_molecular_graphics 'ORTEP-3 for Windows (Farrugia, 1997)'
_computing_publication_material 'WinGX publication routines (Farrugia, 1999)'
_computing_structure_refinement 'SHELXL97 (Sheldrick, 2008)'
_computing_structure_solution 'SHELXS97 (Sheldrick, 2008)'
_diffrn_ambient_temperature 100(2)
_diffrn_measured_fraction_theta_full 0.981
_diffrn_measured_fraction_theta_max 0.971
_diffrn_measurement_device_type 'Bruker SMART APEXII CCD area-detector'
_diffrn_measurement_method '\f and \w scans'
_diffrn_radiation_monochromator graphite
_diffrn_radiation_source 'Enhance (Cu) X-ray Source'
_diffrn_radiation_type CuK\a
_diffrn_radiation_wavelength 1.54178
_diffrn_reflns_av_R_equivalents 0.0327
_diffrn_reflns_limit_h_max 18
_diffrn_reflns_limit_h_min -18
_diffrn_reflns_limit_k_max 12
_diffrn_reflns_limit_k_min -12
_diffrn_reflns_limit_l_max 24
_diffrn_reflns_limit_l_min -25
_diffrn_reflns_number 21234
_diffrn_reflns_theta_full 67.7
_diffrn_reflns_theta_max 69.19
_diffrn_reflns_theta_min 3.41
_exptl_absorpt_coefficient_mu 9.021
_exptl_absorpt_correction_T_max 0.451
_exptl_absorpt_correction_T_min 0.258
_exptl_absorpt_correction_type numerical
_exptl_absorpt_process_details '[SADABS (Bruker, 2004); SORTAV (Blessing, 1995)]'
_exptl_crystal_colour 'clear pink'
_exptl_crystal_density_diffrn 1.731
_exptl_crystal_density_method 'not measured'
_exptl_crystal_description block-like
_exptl_crystal_F_000 1768
_exptl_crystal_size_max 0.21
_exptl_crystal_size_mid 0.14
_exptl_crystal_size_min 0.11
_refine_diff_density_max 0.813
_refine_diff_density_min -0.514
_refine_ls_extinction_method none
_refine_ls_goodness_of_fit_ref 1.071
_refine_ls_hydrogen_treatment constr
_refine_ls_matrix_type full
_refine_ls_number_parameters 478
_refine_ls_number_reflns 6139
_refine_ls_number_restraints 0
_refine_ls_restrained_S_all 1.071
_refine_ls_R_factor_all 0.0345
_refine_ls_R_factor_gt 0.0296
_refine_ls_shift/su_max 0.002
_refine_ls_shift/su_mean 0
_refine_ls_structure_factor_coef Fsqd
_refine_ls_weighting_details 'calc w=1/[\s^2^(Fo^2^)+(0.0409P)^2^+2.5899P] where P=(Fo^2^+2Fc^2^)/3'
_refine_ls_weighting_scheme calc
_refine_ls_wR_factor_gt 0.0723
_refine_ls_wR_factor_ref 0.0746
_reflns_number_gt 5506
_reflns_number_total 6139
_reflns_threshold_expression >2sigma(I)
_cod_data_source_file ff2010.cif
_cod_data_source_block I
_cod_original_sg_symbol_H-M 'P 21/n'
_cod_database_code 2230305
_cod_database_fobs_code 2230305

loop_
_symmetry_equiv_pos_as_xyz
'x, y, z'
'-x+1/2, y+1/2, -z+1/2'
'-x, -y, -z'
'x-1/2, -y-1/2, z-1/2'

loop_
_atom_site_type_symbol
_atom_site_label
_atom_site_fract_x
_atom_site_fract_y
_atom_site_fract_z
_atom_site_U_iso_or_equiv
_atom_site_adp_type
_atom_site_calc_flag
_atom_site_refinement_flags
_atom_site_occupancy
_atom_site_disorder_assembly
_atom_site_disorder_group
Pd Pd1 0.570612(13) 0.61433(2) 0.261676(10) 0.01556(7) Uani d . 1 . .
Pd Pd2 0.606750(13) 0.68131(2) 0.406689(10) 0.01624(7) Uani d . 1 . .
O O1 0.72762(15) 0.3937(2) 0.38650(11) 0.0240(5) Uani d . 1 . .
O O2 0.53896(15) 0.3249(2) 0.35850(11) 0.0241(5) Uani d . 1 . .
O O3 0.72555(13) 0.7416(2) 0.38639(10) 0.0192(5) Uani d . 1 . .
O O4 0.60128(14) 0.8183(2) 0.47560(11) 0.0228(5) Uani d . 1 . .
O O5 0.55041(14) 0.7120(2) 0.17549(10) 0.0195(5) Uani d . 1 . .
O O6 0.44018(14) 0.6156(2) 0.27046(10) 0.0199(5) Uani d . 1 . .
N N1 0.69998(17) 0.5927(2) 0.25269(12) 0.0182(5) Uani d . 1 . .
N N2 0.48873(17) 0.6133(3) 0.42465(12) 0.0192(6) Uani d . 1 . .
C C1 0.6179(3) 1.1108(3) 0.65876(16) 0.0302(8) Uani d . 1 . .
H H1 0.6072 1.1569 0.6959 0.036 Uiso calc R 1 . .
C C2 0.5509(2) 1.0413(3) 0.62577(16) 0.0283(8) Uani d . 1 . .
H H2 0.494 1.0406 0.6401 0.034 Uiso calc R 1 . .
C C3 0.5660(2) 0.9730(3) 0.57223(15) 0.0239(7) Uani d . 1 . .
H H3 0.5197 0.9243 0.5505 0.029 Uiso calc R 1 . .
C C4 0.6492(2) 0.9746(3) 0.54944(15) 0.0208(7) Uani d . 1 . .
C C5 0.7161(2) 1.0456(3) 0.58301(15) 0.0247(7) Uani d . 1 . .
H H5 0.7729 1.0479 0.5685 0.03 Uiso calc R 1 . .
C C6 0.7005(3) 1.1131(3) 0.63761(17) 0.0310(8) Uani d . 1 . .
H H6 0.7466 1.1606 0.6603 0.037 Uiso calc R 1 . .
C C7 0.6621(2) 0.8976(3) 0.49176(15) 0.0206(7) Uani d . 1 . .
C C8 0.7378(2) 0.9144(3) 0.45997(15) 0.0228(7) Uani d . 1 . .
H H8 0.774 0.9844 0.4727 0.027 Uiso calc R 1 . .
C C9 0.7652(2) 0.8387(3) 0.41170(15) 0.0196(7) Uani d . 1 . .
C C10 0.8509(2) 0.8657(3) 0.38645(15) 0.0177(6) Uani d . 1 . .
C C11 0.9201(2) 0.9295(3) 0.42223(15) 0.0209(7) Uani d . 1 . .
H H11 0.9117 0.9639 0.463 0.025 Uiso calc R 1 . .
C C12 1.0011(2) 0.9427(3) 0.39847(16) 0.0235(7) Uani d . 1 . .
H H12 1.048 0.9852 0.4233 0.028 Uiso calc R 1 . .
C C13 1.0137(2) 0.8946(3) 0.33912(16) 0.0220(7) Uani d . 1 . .
H H13 1.0694 0.9033 0.3233 0.026 Uiso calc R 1 . .
C C14 0.9450(2) 0.8333(3) 0.30213(15) 0.0211(7) Uani d . 1 . .
H H14 0.9533 0.8017 0.2608 0.025 Uiso calc R 1 . .
C C15 0.8647(2) 0.8188(3) 0.32613(15) 0.0199(7) Uani d . 1 . .
H H15 0.8181 0.7762 0.3011 0.024 Uiso calc R 1 . .
C C16 0.4325(2) 0.6731(3) 0.45877(15) 0.0235(7) Uani d . 1 . .
H H16 0.4439 0.7577 0.4709 0.028 Uiso calc R 1 . .
C C17 0.3579(2) 0.6143(4) 0.47686(16) 0.0264(8) Uani d . 1 . .
H H17 0.3177 0.659 0.4998 0.032 Uiso calc R 1 . .
C C18 0.3431(2) 0.4908(4) 0.46119(15) 0.0267(8) Uani d . 1 . .
H H18 0.2938 0.4482 0.4749 0.032 Uiso calc R 1 . .
C C19 0.4006(2) 0.4283(3) 0.42515(15) 0.0225(7) Uani d . 1 . .
H H19 0.3911 0.3431 0.4134 0.027 Uiso calc R 1 . .
C C20 0.4722(2) 0.4936(3) 0.40686(14) 0.0191(6) Uani d . 1 . .
C C21 0.5399(2) 0.4372(3) 0.36911(14) 0.0181(6) Uani d . 1 . .
C C22 0.60569(19) 0.5277(3) 0.34791(13) 0.0163(6) Uani d . 1 . .
C C23 0.69515(19) 0.4714(3) 0.34852(14) 0.0171(6) Uani d . 1 . .
C C24 0.7462(2) 0.5184(3) 0.29614(14) 0.0188(6) Uani d . 1 . .
C C25 0.8322(2) 0.4823(3) 0.29069(16) 0.0240(7) Uani d . 1 . .
H H25 0.8632 0.4294 0.322 0.029 Uiso calc R 1 . .
C C26 0.8717(2) 0.5249(3) 0.23869(16) 0.0250(7) Uani d . 1 . .
H H26 0.9303 0.5004 0.2334 0.03 Uiso calc R 1 . .
C C27 0.8257(2) 0.6037(3) 0.19421(16) 0.0247(7) Uani d . 1 . .
H H27 0.8528 0.6357 0.1589 0.03 Uiso calc R 1 . .
C C28 0.7392(2) 0.6351(3) 0.20222(15) 0.0215(7) Uani d . 1 . .
H H28 0.7069 0.6877 0.1714 0.026 Uiso calc R 1 . .
C C29 0.2731(2) 0.5563(3) 0.29292(16) 0.0245(7) Uani d . 1 . .
H H29 0.3203 0.5081 0.3137 0.029 Uiso calc R 1 . .
C C30 0.1895(2) 0.5464(3) 0.31316(16) 0.0259(7) Uani d . 1 . .
H H30 0.1798 0.4916 0.3474 0.031 Uiso calc R 1 . .
C C31 0.1207(2) 0.6166(3) 0.28318(17) 0.0259(7) Uani d . 1 . .
H H31 0.0638 0.6109 0.2972 0.031 Uiso calc R 1 . .
C C32 0.1347(2) 0.6949(3) 0.23298(17) 0.0259(7) Uani d . 1 . .
H H32 0.0871 0.7423 0.2121 0.031 Uiso calc R 1 . .
C C33 0.2177(2) 0.7047(3) 0.21288(16) 0.0226(7) Uani d . 1 . .
H H33 0.2267 0.759 0.1783 0.027 Uiso calc R 1 . .
C C34 0.2884(2) 0.6356(3) 0.24288(15) 0.0188(6) Uani d . 1 . .
C C35 0.3805(2) 0.6491(3) 0.22559(15) 0.0184(6) Uani d . 1 . .
C C36 0.3939(2) 0.6962(3) 0.16506(15) 0.0194(6) Uani d . 1 . .
H H36 0.3426 0.7093 0.1356 0.023 Uiso calc R 1 . .
C C37 0.4753(2) 0.7263(3) 0.14297(15) 0.0191(6) Uani d . 1 . .
C C38 0.4770(2) 0.7789(3) 0.07671(15) 0.0204(7) Uani d . 1 . .
C C39 0.4025(2) 0.8285(3) 0.04050(16) 0.0241(7) Uani d . 1 . .
H H39 0.3479 0.8302 0.0583 0.029 Uiso calc R 1 . .
C C40 0.4067(2) 0.8753(3) -0.02085(16) 0.0269(8) Uani d . 1 . .
H H40 0.3557 0.9104 -0.0444 0.032 Uiso calc R 1 . .
C C41 0.4861(2) 0.8705(3) -0.04777(16) 0.0272(8) Uani d . 1 . .
H H41 0.4892 0.9005 -0.0902 0.033 Uiso calc R 1 . .
C C42 0.5604(2) 0.8218(3) -0.01227(17) 0.0276(8) Uani d . 1 . .
H H42 0.6148 0.8196 -0.0304 0.033 Uiso calc R 1 . .
C C43 0.5565(2) 0.7762(3) 0.04929(16) 0.0241(7) Uani d . 1 . .
H H43 0.608 0.743 0.073 0.029 Uiso calc R 1 . .

loop_
_atom_site_aniso_label
_atom_site_aniso_U_11
_atom_site_aniso_U_22
_atom_site_aniso_U_33
_atom_site_aniso_U_12
_atom_site_aniso_U_13
_atom_site_aniso_U_23
Pd1 0.01383(12) 0.02008(13) 0.01257(12) -0.00005(8) 0.00055(8) -0.00060(8)
Pd2 0.01407(12) 0.02168(13) 0.01308(12) 0.00017(8) 0.00203(8) -0.00249(9)
O1 0.0213(11) 0.0311(13) 0.0199(12) 0.0073(10) 0.0032(9) 0.0035(10)
O2 0.0229(11) 0.0264(13) 0.0232(12) -0.0018(10) 0.0029(9) -0.0004(10)
O3 0.0168(10) 0.0227(12) 0.0187(11) -0.0024(9) 0.0050(8) -0.0040(9)
O4 0.0198(11) 0.0286(13) 0.0203(11) -0.0013(9) 0.0040(9) -0.0092(10)
O5 0.0202(11) 0.0232(11) 0.0150(11) -0.0014(9) 0.0011(8) 0.0029(9)
O6 0.0155(10) 0.0269(12) 0.0170(11) 0.0025(9) 0.0009(8) -0.0008(9)
N1 0.0175(13) 0.0222(14) 0.0149(13) -0.0015(11) 0.0015(10) -0.0029(11)
N2 0.0158(13) 0.0289(15) 0.0129(13) 0.0014(11) 0.0015(10) 0.0014(11)
C1 0.047(2) 0.0281(19) 0.0159(16) 0.0071(16) 0.0066(15) -0.0057(14)
C2 0.0357(19) 0.0303(19) 0.0203(17) 0.0065(16) 0.0087(14) 0.0013(14)
C3 0.0300(17) 0.0233(18) 0.0185(16) 0.0021(14) 0.0020(13) 0.0007(13)
C4 0.0253(16) 0.0195(16) 0.0176(15) 0.0045(13) 0.0025(12) 0.0002(13)
C5 0.0258(17) 0.0284(18) 0.0193(16) 0.0024(14) 0.0002(13) -0.0034(14)
C6 0.038(2) 0.030(2) 0.0240(18) 0.0035(16) -0.0026(15) -0.0070(15)
C7 0.0226(16) 0.0219(16) 0.0168(15) 0.0066(13) 0.0000(12) 0.0014(13)
C8 0.0239(16) 0.0250(17) 0.0194(16) 0.0000(14) 0.0017(13) -0.0033(14)
C9 0.0208(15) 0.0211(16) 0.0165(15) 0.0016(13) -0.0001(12) 0.0039(13)
C10 0.0189(15) 0.0179(16) 0.0162(15) 0.0009(12) 0.0012(12) 0.0006(12)
C11 0.0277(17) 0.0185(16) 0.0164(15) -0.0016(13) 0.0017(13) -0.0012(13)
C12 0.0234(16) 0.0188(16) 0.0272(17) -0.0046(13) -0.0021(13) 0.0010(14)
C13 0.0195(16) 0.0208(17) 0.0261(17) 0.0002(13) 0.0051(13) 0.0054(13)
C14 0.0235(16) 0.0228(17) 0.0181(16) 0.0003(13) 0.0065(13) 0.0017(13)
C15 0.0220(16) 0.0188(16) 0.0180(16) 0.0000(13) -0.0018(12) 0.0012(12)
C16 0.0219(16) 0.0314(19) 0.0170(16) 0.0048(14) 0.0020(13) -0.0012(14)
C17 0.0188(16) 0.044(2) 0.0166(16) 0.0075(15) 0.0031(13) 0.0035(15)
C18 0.0157(15) 0.048(2) 0.0165(16) -0.0025(15) 0.0012(12) 0.0085(15)
C19 0.0194(15) 0.0304(18) 0.0172(15) -0.0025(14) -0.0007(12) 0.0074(14)
C20 0.0176(14) 0.0273(18) 0.0113(14) 0.0000(13) -0.0029(11) 0.0024(13)
C21 0.0185(14) 0.0243(18) 0.0107(14) 0.0001(13) -0.0023(11) 0.0022(12)
C22 0.0172(14) 0.0214(16) 0.0100(13) 0.0015(12) 0.0008(11) -0.0022(12)
C23 0.0176(14) 0.0175(15) 0.0157(15) 0.0023(12) 0.0001(12) -0.0027(13)
C24 0.0176(15) 0.0225(17) 0.0165(15) -0.0019(13) 0.0023(12) -0.0038(13)
C25 0.0211(16) 0.0264(18) 0.0241(17) -0.0005(14) 0.0000(13) -0.0033(14)
C26 0.0177(15) 0.0325(19) 0.0259(17) -0.0007(14) 0.0078(13) -0.0083(15)
C27 0.0230(17) 0.0317(19) 0.0208(17) -0.0059(14) 0.0084(13) -0.0067(14)
C28 0.0222(16) 0.0266(18) 0.0154(15) -0.0046(13) 0.0014(12) 0.0008(13)
C29 0.0219(16) 0.0284(18) 0.0221(17) 0.0016(14) -0.0025(13) 0.0041(14)
C30 0.0213(16) 0.0319(19) 0.0245(17) -0.0017(14) 0.0030(13) 0.0059(15)
C31 0.0181(16) 0.035(2) 0.0253(18) -0.0021(14) 0.0044(13) -0.0020(15)
C32 0.0197(16) 0.0307(19) 0.0266(18) 0.0063(14) -0.0005(13) 0.0015(15)
C33 0.0233(16) 0.0261(18) 0.0182(16) 0.0020(14) 0.0013(13) 0.0016(13)
C34 0.0182(15) 0.0215(16) 0.0165(15) -0.0002(13) 0.0011(12) -0.0049(13)
C35 0.0182(15) 0.0158(15) 0.0206(16) 0.0018(12) -0.0006(12) -0.0043(12)
C36 0.0197(15) 0.0205(16) 0.0171(15) 0.0011(13) -0.0016(12) -0.0007(13)
C37 0.0232(16) 0.0152(15) 0.0184(15) 0.0006(12) 0.0000(12) -0.0023(12)
C38 0.0259(16) 0.0157(15) 0.0189(15) -0.0030(13) -0.0002(12) -0.0024(13)
C39 0.0275(17) 0.0224(17) 0.0221(17) -0.0021(14) 0.0013(13) -0.0041(14)
C40 0.0344(19) 0.0234(18) 0.0209(17) -0.0038(15) -0.0056(14) -0.0004(14)
C41 0.043(2) 0.0223(18) 0.0153(16) -0.0079(15) 0.0007(15) -0.0002(13)
C42 0.0348(19) 0.0265(18) 0.0226(17) -0.0059(15) 0.0083(14) -0.0014(14)
C43 0.0271(17) 0.0235(17) 0.0208(16) -0.0020(14) -0.0014(13) -0.0005(14)

loop_
_atom_type_symbol
_atom_type_description
_atom_type_scat_dispersion_real
_atom_type_scat_dispersion_imag
_atom_type_scat_source
C C 0.0181 0.0091 'International Tables Vol C Tables 4.2.6.8 and 6.1.1.4'
H H 0 0 'International Tables Vol C Tables 4.2.6.8 and 6.1.1.4'
N N 0.0311 0.018 'International Tables Vol C Tables 4.2.6.8 and 6.1.1.4'
O O 0.0492 0.0322 'International Tables Vol C Tables 4.2.6.8 and 6.1.1.4'
Pd Pd 0.1215 3.9337 'International Tables Vol C Tables 4.2.6.8 and 6.1.1.4'

loop_
_geom_angle_atom_site_label_1
_geom_angle_atom_site_label_2
_geom_angle_atom_site_label_3
_geom_angle_site_symmetry_1
_geom_angle_site_symmetry_3
_geom_angle
_geom_angle_publ_flag
N1 Pd1 O6 . . 173.80(10) ?
N1 Pd1 C22 . . 82.49(11) ?
O6 Pd1 C22 . . 94.87(10) ?
N1 Pd1 O5 . . 91.56(9) ?
O6 Pd1 O5 . . 91.42(8) ?
C22 Pd1 O5 . . 172.94(10) ?
N1 Pd1 Pd2 . . 92.87(7) ?
O6 Pd1 Pd2 . . 88.70(6) ?
C22 Pd1 Pd2 . . 40.77(8) ?
O5 Pd1 Pd2 . . 136.47(6) ?
O3 Pd2 N2 . . 177.23(10) ?
O3 Pd2 C22 . . 94.36(10) ?
N2 Pd2 C22 . . 82.90(11) ?
O3 Pd2 O4 . . 91.65(9) ?
N2 Pd2 O4 . . 91.04(10) ?
C22 Pd2 O4 . . 171.58(11) ?
O3 Pd2 Pd1 . . 86.11(6) ?
N2 Pd2 Pd1 . . 92.03(7) ?
C22 Pd2 Pd1 . . 40.62(8) ?
O4 Pd2 Pd1 . . 146.06(7) ?
C9 O3 Pd2 . . 124.4(2) ?
C7 O4 Pd2 . . 124.9(2) ?
C37 O5 Pd1 . . 124.1(2) ?
C35 O6 Pd1 . . 124.1(2) ?
C24 N1 C28 . . 118.8(3) ?
C24 N1 Pd1 . . 116.6(2) ?
C28 N1 Pd1 . . 124.0(2) ?
C16 N2 C20 . . 119.3(3) ?
C16 N2 Pd2 . . 124.5(2) ?
C20 N2 Pd2 . . 115.7(2) ?
C6 C1 C2 . . 119.9(3) ?
C6 C1 H1 . . 120.1 ?
C2 C1 H1 . . 120.1 ?
C3 C2 C1 . . 120.6(3) ?
C3 C2 H2 . . 119.7 ?
C1 C2 H2 . . 119.7 ?
C2 C3 C4 . . 120.6(3) ?
C2 C3 H3 . . 119.7 ?
C4 C3 H3 . . 119.7 ?
C5 C4 C3 . . 118.2(3) ?
C5 C4 C7 . . 123.5(3) ?
C3 C4 C7 . . 118.3(3) ?
C6 C5 C4 . . 120.7(3) ?
C6 C5 H5 . . 119.6 ?
C4 C5 H5 . . 119.6 ?
C1 C6 C5 . . 120.0(3) ?
C1 C6 H6 . . 120 ?
C5 C6 H6 . . 120 ?
O4 C7 C8 . . 124.8(3) ?
O4 C7 C4 . . 115.0(3) ?
C8 C7 C4 . . 120.1(3) ?
C9 C8 C7 . . 126.7(3) ?
C9 C8 H8 . . 116.7 ?
C7 C8 H8 . . 116.7 ?
O3 C9 C8 . . 127.0(3) ?
O3 C9 C10 . . 113.6(3) ?
C8 C9 C10 . . 119.4(3) ?
C15 C10 C11 . . 118.5(3) ?
C15 C10 C9 . . 118.5(3) ?
C11 C10 C9 . . 122.8(3) ?
C12 C11 C10 . . 120.3(3) ?
C12 C11 H11 . . 119.8 ?
C10 C11 H11 . . 119.8 ?
C13 C12 C11 . . 120.3(3) ?
C13 C12 H12 . . 119.8 ?
C11 C12 H12 . . 119.8 ?
C12 C13 C14 . . 120.2(3) ?
C12 C13 H13 . . 119.9 ?
C14 C13 H13 . . 119.9 ?
C15 C14 C13 . . 119.5(3) ?
C15 C14 H14 . . 120.3 ?
C13 C14 H14 . . 120.3 ?
C14 C15 C10 . . 121.1(3) ?
C14 C15 H15 . . 119.4 ?
C10 C15 H15 . . 119.4 ?
N2 C16 C17 . . 121.6(3) ?
N2 C16 H16 . . 119.2 ?
C17 C16 H16 . . 119.2 ?
C18 C17 C16 . . 119.2(3) ?
C18 C17 H17 . . 120.4 ?
C16 C17 H17 . . 120.4 ?
C17 C18 C19 . . 119.6(3) ?
C17 C18 H18 . . 120.2 ?
C19 C18 H18 . . 120.2 ?
C20 C19 C18 . . 118.2(3) ?
C20 C19 H19 . . 120.9 ?
C18 C19 H19 . . 120.9 ?
N2 C20 C19 . . 122.0(3) ?
N2 C20 C21 . . 114.2(3) ?
C19 C20 C21 . . 123.7(3) ?
O2 C21 C22 . . 125.2(3) ?
O2 C21 C20 . . 119.8(3) ?
C22 C21 C20 . . 115.0(3) ?
C23 C22 C21 . . 112.4(3) ?
C23 C22 Pd1 . . 109.8(2) ?
C21 C22 Pd1 . . 115.92(19) ?
C23 C22 Pd2 . . 111.9(2) ?
C21 C22 Pd2 . . 107.45(19) ?
Pd1 C22 Pd2 . . 98.62(13) ?
O1 C23 C22 . . 125.9(3) ?
O1 C23 C24 . . 120.0(3) ?
C22 C23 C24 . . 114.1(3) ?
N1 C24 C25 . . 122.6(3) ?
N1 C24 C23 . . 114.5(3) ?
C25 C24 C23 . . 122.8(3) ?
C26 C25 C24 . . 118.4(3) ?
C26 C25 H25 . . 120.8 ?
C24 C25 H25 . . 120.8 ?
C25 C26 C27 . . 119.8(3) ?
C25 C26 H26 . . 120.1 ?
C27 C26 H26 . . 120.1 ?
C26 C27 C28 . . 118.8(3) ?
C26 C27 H27 . . 120.6 ?
C28 C27 H27 . . 120.6 ?
N1 C28 C27 . . 121.6(3) ?
N1 C28 H28 . . 119.2 ?
C27 C28 H28 . . 119.2 ?
C34 C29 C30 . . 121.0(3) ?
C34 C29 H29 . . 119.5 ?
C30 C29 H29 . . 119.5 ?
C31 C30 C29 . . 119.7(3) ?
C31 C30 H30 . . 120.2 ?
C29 C30 H30 . . 120.2 ?
C32 C31 C30 . . 120.1(3) ?
C32 C31 H31 . . 120 ?
C30 C31 H31 . . 120 ?
C31 C32 C33 . . 120.2(3) ?
C31 C32 H32 . . 119.9 ?
C33 C32 H32 . . 119.9 ?
C32 C33 C34 . . 120.7(3) ?
C32 C33 H33 . . 119.6 ?
C34 C33 H33 . . 119.6 ?
C29 C34 C33 . . 118.3(3) ?
C29 C34 C35 . . 119.0(3) ?
C33 C34 C35 . . 122.6(3) ?
O6 C35 C36 . . 126.8(3) ?
O6 C35 C34 . . 113.8(3) ?
C36 C35 C34 . . 119.4(3) ?
C35 C36 C37 . . 127.1(3) ?
C35 C36 H36 . . 116.4 ?
C37 C36 H36 . . 116.4 ?
O5 C37 C36 . . 124.7(3) ?
O5 C37 C38 . . 115.5(3) ?
C36 C37 C38 . . 119.8(3) ?
C39 C38 C43 . . 118.4(3) ?
C39 C38 C37 . . 123.1(3) ?
C43 C38 C37 . . 118.5(3) ?
C40 C39 C38 . . 121.2(3) ?
C40 C39 H39 . . 119.4 ?
C38 C39 H39 . . 119.4 ?
C39 C40 C41 . . 119.7(3) ?
C39 C40 H40 . . 120.2 ?
C41 C40 H40 . . 120.2 ?
C42 C41 C40 . . 119.6(3) ?
C42 C41 H41 . . 120.2 ?
C40 C41 H41 . . 120.2 ?
C43 C42 C41 . . 120.8(3) ?
C43 C42 H42 . . 119.6 ?
C41 C42 H42 . . 119.6 ?
C42 C43 C38 . . 120.3(3) ?
C42 C43 H43 . . 119.8 ?
C38 C43 H43 . . 119.8 ?

loop_
_geom_bond_atom_site_label_1
_geom_bond_atom_site_label_2
_geom_bond_site_symmetry_2
_geom_bond_distance
_geom_bond_publ_flag
Pd1 N1 . 2.017(3) y
Pd1 O6 . 2.019(2) y
Pd1 C22 . 2.045(3) y
Pd1 O5 . 2.076(2) y
Pd1 Pd2 . 3.1056(3) y
Pd2 O3 . 2.013(2) y
Pd2 N2 . 2.016(3) y
Pd2 C22 . 2.051(3) y
Pd2 O4 . 2.063(2) y
O1 C23 . 1.216(4) ?
O2 C21 . 1.221(4) ?
O3 C9 . 1.285(4) ?
O4 C7 . 1.274(4) ?
O5 C37 . 1.273(4) ?
O6 C35 . 1.283(4) ?
N1 C24 . 1.345(4) ?
N1 C28 . 1.350(4) ?
N2 C16 . 1.338(4) ?
N2 C20 . 1.348(4) ?
C1 C6 . 1.382(5) ?
C1 C2 . 1.384(5) ?
C1 H1 . 0.95 ?
C2 C3 . 1.378(5) ?
C2 H2 . 0.95 ?
C3 C4 . 1.406(5) ?
C3 H3 . 0.95 ?
C4 C5 . 1.395(5) ?
C4 C7 . 1.492(4) ?
C5 C6 . 1.394(5) ?
C5 H5 . 0.95 ?
C6 H6 . 0.95 ?
C7 C8 . 1.408(5) ?
C8 C9 . 1.394(5) ?
C8 H8 . 0.95 ?
C9 C10 . 1.493(4) ?
C10 C15 . 1.396(4) ?
C10 C11 . 1.400(4) ?
C11 C12 . 1.390(5) ?
C11 H11 . 0.95 ?
C12 C13 . 1.378(5) ?
C12 H12 . 0.95 ?
C13 C14 . 1.394(5) ?
C13 H13 . 0.95 ?
C14 C15 . 1.385(5) ?
C14 H14 . 0.95 ?
C15 H15 . 0.95 ?
C16 C17 . 1.389(5) ?
C16 H16 . 0.95 ?
C17 C18 . 1.374(5) ?
C17 H17 . 0.95 ?
C18 C19 . 1.391(5) ?
C18 H18 . 0.95 ?
C19 C20 . 1.386(4) ?
C19 H19 . 0.95 ?
C20 C21 . 1.496(4) ?
C21 C22 . 1.496(4) ?
C22 C23 . 1.490(4) ?
C23 C24 . 1.501(4) ?
C24 C25 . 1.384(4) ?
C25 C26 . 1.380(5) ?
C25 H25 . 0.95 ?
C26 C27 . 1.386(5) ?
C26 H26 . 0.95 ?
C27 C28 . 1.390(5) ?
C27 H27 . 0.95 ?
C28 H28 . 0.95 ?
C29 C34 . 1.387(5) ?
C29 C30 . 1.392(5) ?
C29 H29 . 0.95 ?
C30 C31 . 1.382(5) ?
C30 H30 . 0.95 ?
C31 C32 . 1.378(5) ?
C31 H31 . 0.95 ?
C32 C33 . 1.383(5) ?
C32 H32 . 0.95 ?
C33 C34 . 1.397(5) ?
C33 H33 . 0.95 ?
C34 C35 . 1.496(4) ?
C35 C36 . 1.399(4) ?
C36 C37 . 1.410(4) ?
C36 H36 . 0.95 ?
C37 C38 . 1.499(4) ?
C38 C39 . 1.397(5) ?
C38 C43 . 1.399(5) ?
C39 C40 . 1.386(5) ?
C39 H39 . 0.95 ?
C40 C41 . 1.393(5) ?
C40 H40 . 0.95 ?
C41 C42 . 1.385(5) ?
C41 H41 . 0.95 ?
C42 C43 . 1.385(5) ?
C42 H42 . 0.95 ?
C43 H43 . 0.95 ?

loop_
_geom_torsion_atom_site_label_1
_geom_torsion_atom_site_label_2
_geom_torsion_atom_site_label_3
_geom_torsion_atom_site_label_4
_geom_torsion_site_symmetry_1
_geom_torsion_site_symmetry_2
_geom_torsion_site_symmetry_3
_geom_torsion_site_symmetry_4
_geom_torsion
_geom_torsion_publ_flag
N1 Pd1 Pd2 O3 . . . . 26.32(10) ?
O6 Pd1 Pd2 O3 . . . . -159.68(9) ?
C22 Pd1 Pd2 O3 . . . . 101.33(14) ?
O5 Pd1 Pd2 O3 . . . . -68.98(11) ?
N1 Pd1 Pd2 N2 . . . . -151.63(11) ?
O6 Pd1 Pd2 N2 . . . . 22.37(10) ?
C22 Pd1 Pd2 N2 . . . . -76.62(15) ?
O5 Pd1 Pd2 N2 . . . . 113.07(11) ?
N1 Pd1 Pd2 C22 . . . . -75.01(15) ?
O6 Pd1 Pd2 C22 . . . . 98.99(14) ?
O5 Pd1 Pd2 C22 . . . . -170.31(15) ?
N1 Pd1 Pd2 O4 . . . . 113.48(13) ?
O6 Pd1 Pd2 O4 . . . . -72.51(13) ?
C22 Pd1 Pd2 O4 . . . . -171.50(16) ?
O5 Pd1 Pd2 O4 . . . . 18.18(14) ?
C22 Pd2 O3 C9 . . . . -178.0(2) ?
O4 Pd2 O3 C9 . . . . -3.9(2) ?
Pd1 Pd2 O3 C9 . . . . 142.2(2) ?
O3 Pd2 O4 C7 . . . . -2.2(3) ?
N2 Pd2 O4 C7 . . . . 177.1(3) ?
Pd1 Pd2 O4 C7 . . . . -87.7(3) ?
N1 Pd1 O5 C37 . . . . 160.3(2) ?
O6 Pd1 O5 C37 . . . . -14.3(2) ?
Pd2 Pd1 O5 C37 . . . . -103.9(2) ?
C22 Pd1 O6 C35 . . . . -172.5(2) ?
O5 Pd1 O6 C35 . . . . 10.7(2) ?
Pd2 Pd1 O6 C35 . . . . 147.2(2) ?
C22 Pd1 N1 C24 . . . . 11.0(2) ?
O5 Pd1 N1 C24 . . . . -172.8(2) ?
Pd2 Pd1 N1 C24 . . . . 50.5(2) ?
C22 Pd1 N1 C28 . . . . -177.4(3) ?
O5 Pd1 N1 C28 . . . . -1.2(3) ?
Pd2 Pd1 N1 C28 . . . . -137.9(2) ?
C22 Pd2 N2 C16 . . . . -172.3(3) ?
O4 Pd2 N2 C16 . . . . 13.6(3) ?
Pd1 Pd2 N2 C16 . . . . -132.6(2) ?
C22 Pd2 N2 C20 . . . . 15.8(2) ?
O4 Pd2 N2 C20 . . . . -158.4(2) ?
Pd1 Pd2 N2 C20 . . . . 55.4(2) ?
C6 C1 C2 C3 . . . . 0.7(5) ?
C1 C2 C3 C4 . . . . -1.2(5) ?
C2 C3 C4 C5 . . . . 1.0(5) ?
C2 C3 C4 C7 . . . . 179.2(3) ?
C3 C4 C5 C6 . . . . -0.1(5) ?
C7 C4 C5 C6 . . . . -178.3(3) ?
C2 C1 C6 C5 . . . . 0.2(5) ?
C4 C5 C6 C1 . . . . -0.4(5) ?
Pd2 O4 C7 C8 . . . . 8.1(4) ?
Pd2 O4 C7 C4 . . . . -171.0(2) ?
C5 C4 C7 O4 . . . . 165.2(3) ?
C3 C4 C7 O4 . . . . -12.9(4) ?
C5 C4 C7 C8 . . . . -14.0(5) ?
C3 C4 C7 C8 . . . . 167.8(3) ?
O4 C7 C8 C9 . . . . -8.8(5) ?
C4 C7 C8 C9 . . . . 170.3(3) ?
Pd2 O3 C9 C8 . . . . 4.7(5) ?
Pd2 O3 C9 C10 . . . . -177.73(19) ?
C7 C8 C9 O3 . . . . 1.6(6) ?
C7 C8 C9 C10 . . . . -175.8(3) ?
O3 C9 C10 C15 . . . . 22.7(4) ?
C8 C9 C10 C15 . . . . -159.5(3) ?
O3 C9 C10 C11 . . . . -153.3(3) ?
C8 C9 C10 C11 . . . . 24.5(5) ?
C15 C10 C11 C12 . . . . -1.5(5) ?
C9 C10 C11 C12 . . . . 174.5(3) ?
C10 C11 C12 C13 . . . . 0.8(5) ?
C11 C12 C13 C14 . . . . 0.6(5) ?
C12 C13 C14 C15 . . . . -1.4(5) ?
C13 C14 C15 C10 . . . . 0.7(5) ?
C11 C10 C15 C14 . . . . 0.7(5) ?
C9 C10 C15 C14 . . . . -175.4(3) ?
C20 N2 C16 C17 . . . . 0.6(5) ?
Pd2 N2 C16 C17 . . . . -171.0(2) ?
N2 C16 C17 C18 . . . . 2.2(5) ?
C16 C17 C18 C19 . . . . -2.8(5) ?
C17 C18 C19 C20 . . . . 0.7(5) ?
C16 N2 C20 C19 . . . . -2.8(4) ?
Pd2 N2 C20 C19 . . . . 169.6(2) ?
C16 N2 C20 C21 . . . . -179.9(3) ?
Pd2 N2 C20 C21 . . . . -7.5(3) ?
C18 C19 C20 N2 . . . . 2.1(4) ?
C18 C19 C20 C21 . . . . 178.9(3) ?
N2 C20 C21 O2 . . . . 169.4(3) ?
C19 C20 C21 O2 . . . . -7.6(4) ?
N2 C20 C21 C22 . . . . -9.8(4) ?
C19 C20 C21 C22 . . . . 173.2(3) ?
O2 C21 C22 C23 . . . . -34.5(4) ?
C20 C21 C22 C23 . . . . 144.7(3) ?
O2 C21 C22 Pd1 . . . . 92.8(3) ?
C20 C21 C22 Pd1 . . . . -88.0(3) ?
O2 C21 C22 Pd2 . . . . -158.0(2) ?
C20 C21 C22 Pd2 . . . . 21.1(3) ?
N1 Pd1 C22 C23 . . . . -13.8(2) ?
O6 Pd1 C22 C23 . . . . 160.6(2) ?
Pd2 Pd1 C22 C23 . . . . -117.1(3) ?
N1 Pd1 C22 C21 . . . . -142.4(2) ?
O6 Pd1 C22 C21 . . . . 31.9(2) ?
Pd2 Pd1 C22 C21 . . . . 114.3(3) ?
N1 Pd1 C22 Pd2 . . . . 103.31(12) ?
O6 Pd1 C22 Pd2 . . . . -82.32(11) ?
O3 Pd2 C22 C23 . . . . 36.6(2) ?
N2 Pd2 C22 C23 . . . . -143.0(2) ?
Pd1 Pd2 C22 C23 . . . . 115.5(3) ?
O3 Pd2 C22 C21 . . . . 160.42(19) ?
N2 Pd2 C22 C21 . . . . -19.19(19) ?
Pd1 Pd2 C22 C21 . . . . -120.7(2) ?
O3 Pd2 C22 Pd1 . . . . -78.84(11) ?
N2 Pd2 C22 Pd1 . . . . 101.55(12) ?
C21 C22 C23 O1 . . . . -34.0(4) ?
Pd1 C22 C23 O1 . . . . -164.5(3) ?
Pd2 C22 C23 O1 . . . . 87.0(3) ?
C21 C22 C23 C24 . . . . 145.8(3) ?
Pd1 C22 C23 C24 . . . . 15.2(3) ?
Pd2 C22 C23 C24 . . . . -93.2(3) ?
C28 N1 C24 C25 . . . . -0.8(5) ?
Pd1 N1 C24 C25 . . . . 171.3(2) ?
C28 N1 C24 C23 . . . . -177.1(3) ?
Pd1 N1 C24 C23 . . . . -5.0(3) ?
O1 C23 C24 N1 . . . . 172.6(3) ?
C22 C23 C24 N1 . . . . -7.2(4) ?
O1 C23 C24 C25 . . . . -3.7(5) ?
C22 C23 C24 C25 . . . . 176.5(3) ?
N1 C24 C25 C26 . . . . 0.3(5) ?
C23 C24 C25 C26 . . . . 176.2(3) ?
C24 C25 C26 C27 . . . . 1.1(5) ?
C25 C26 C27 C28 . . . . -1.8(5) ?
C24 N1 C28 C27 . . . . 0.1(5) ?
Pd1 N1 C28 C27 . . . . -171.4(2) ?
C26 C27 C28 N1 . . . . 1.3(5) ?
C34 C29 C30 C31 . . . . -0.2(5) ?
C29 C30 C31 C32 . . . . 0.8(5) ?
C30 C31 C32 C33 . . . . -0.8(5) ?
C31 C32 C33 C34 . . . . 0.1(5) ?
C30 C29 C34 C33 . . . . -0.4(5) ?
C30 C29 C34 C35 . . . . 176.2(3) ?
C32 C33 C34 C29 . . . . 0.5(5) ?
C32 C33 C34 C35 . . . . -176.0(3) ?
Pd1 O6 C35 C36 . . . . -3.6(4) ?
Pd1 O6 C35 C34 . . . . 177.06(19) ?
C29 C34 C35 O6 . . . . -19.8(4) ?
C33 C34 C35 O6 . . . . 156.6(3) ?
C29 C34 C35 C36 . . . . 160.7(3) ?
C33 C34 C35 C36 . . . . -22.8(5) ?
O6 C35 C36 C37 . . . . -5.9(5) ?
C34 C35 C36 C37 . . . . 173.5(3) ?
Pd1 O5 C37 C36 . . . . 10.6(4) ?
Pd1 O5 C37 C38 . . . . -169.15(19) ?
C35 C36 C37 O5 . . . . 1.7(5) ?
C35 C36 C37 C38 . . . . -178.6(3) ?
O5 C37 C38 C39 . . . . -164.2(3) ?
C36 C37 C38 C39 . . . . 16.0(5) ?
O5 C37 C38 C43 . . . . 17.0(4) ?
C36 C37 C38 C43 . . . . -162.8(3) ?
C43 C38 C39 C40 . . . . -0.6(5) ?
C37 C38 C39 C40 . . . . -179.5(3) ?
C38 C39 C40 C41 . . . . 1.4(5) ?
C39 C40 C41 C42 . . . . -1.5(5) ?
C40 C41 C42 C43 . . . . 0.9(5) ?
C41 C42 C43 C38 . . . . -0.1(5) ?
C39 C38 C43 C42 . . . . 0.0(5) ?
C37 C38 C43 C42 . . . . 178.8(3) ?
